data_4341574
loop_
_publ_author_name
'Arrowsmith, Merle'
'Maitland, Brant'
'Kociok-K\"ohn, Gabriele'
'Stasch, Andreas'
'Jones, Cameron'
'Hill, Michael S.'

_publ_section_title
;
 Mononuclear Three-Coordinate Magnesium Complexes of a Highly Sterically
 Encumbered \b-Diketiminate Ligand.
;
_journal_issue 19
_journal_name_full 'Inorganic chemistry'
_journal_page_first 10543
_journal_page_last 10552
_journal_paper_doi 10.1021/ic501638v
_journal_volume 53
_journal_year 2014
_chemical_formula_moiety 'C71 H61.15 Mg N2 O0.15, 2(C6 H6)'
_chemical_formula_sum 'C83 H73.15 Mg N2 O0.15'
_chemical_formula_weight 1125.29
_chemical_name_systematic
;
 ?
;
_space_group_crystal_system triclinic
_space_group_IT_number 2
_space_group_name_Hall '-P 1'
_space_group_name_H-M_alt 'P -1'
_symmetry_space_group_name_Hall '-P 1'
_symmetry_space_group_name_H-M 'P -1'
_atom_sites_solution_hydrogens geom
_audit_creation_method SHELXL-2013
_cell_angle_alpha 87.7914(5)
_cell_angle_beta 88.9917(4)
_cell_angle_gamma 89.9024(5)
_cell_formula_units_Z 4
_cell_length_a 13.19320(10)
_cell_length_b 13.29930(10)
_cell_length_c 36.9496(4)
_cell_measurement_reflns_used 95641
_cell_measurement_temperature 150(2)
_cell_measurement_theta_max 25.028
_cell_measurement_theta_min 2.910
_cell_volume 6477.37(10)
_computing_cell_refinement 'HKL Scalepack (Otwinowski & Minor, 1997)'
_computing_data_collection 'Collect (Nonius BV, 1997-2000)'
_computing_data_reduction
;
 DENZO-SCALEPACK Z. Otwinowski and W. Minor, " 
 Processing of X-ray Diffraction Data Collected in Oscillation Mode ", 
 Methods in Enzymology, Volume 276: Macromolecular Crystallography, 
 part A, p.307-326, 1997,C.W. Carter, Jr. & R. M. Sweet, Eds., Academic Press.
;
_computing_molecular_graphics 'ORTEP3 for Windows - Farrugia, L. J. J. Appl. Crystallogr. 1997, 30, 565'
_computing_publication_material
;
 'WinGX publication routines, Farrugia, 
 L. J., J. Appl. Crystallogr., 1999, 32, 837-838
;
_computing_structure_refinement
;
 SHELXL-2013 (Sheldrick, 2013)
 Sheldrick GM (2008) Acta Crystallogr A64:112--122 and 
 C. B. H\"ubschle, G. M. Sheldrick and B. Dittrich
 ShelXle: a Qt graphical user interface for SHELXL
 J. Appl. Cryst., 44, (2011) 1281-1284.
;
_computing_structure_solution
; 
 SIR97- Altomare A., Burla M.C., Camalli M., Cascarano G.L., Giacovazzo C. , 
 Guagliardi A., Moliterni A.G.G., Polidori G.,Spagna R. 
 (1999) J. Appl. Cryst. 32, 115-119
;
_diffrn_ambient_temperature 150(2)
_diffrn_measured_fraction_theta_full 0.949
_diffrn_measured_fraction_theta_max 0.969
_diffrn_measurement_device_type 'Nonius Kappa CCD'
_diffrn_measurement_method '491 1.2 degree images with \f and \v scans'
_diffrn_radiation_monochromator graphite
_diffrn_radiation_source 'fine-focus sealed tube'
_diffrn_radiation_type MoK\a
_diffrn_radiation_wavelength 0.71073
_diffrn_reflns_av_R_equivalents 0.0646
_diffrn_reflns_av_unetI/netI 0.0641
_diffrn_reflns_Laue_measured_fraction_full 0.949
_diffrn_reflns_Laue_measured_fraction_max 0.969
_diffrn_reflns_limit_h_max 15
_diffrn_reflns_limit_h_min -15
_diffrn_reflns_limit_k_max 15
_diffrn_reflns_limit_k_min -15
_diffrn_reflns_limit_l_max 43
_diffrn_reflns_limit_l_min -43
_diffrn_reflns_number 87706
_diffrn_reflns_point_group_measured_fraction_full 0.949
_diffrn_reflns_point_group_measured_fraction_max 0.969
_diffrn_reflns_theta_full 25.242
_diffrn_reflns_theta_max 25.055
_diffrn_reflns_theta_min 3.077
_exptl_absorpt_coefficient_mu 0.075
_exptl_absorpt_correction_T_max 0.996
_exptl_absorpt_correction_T_min 0.885
_exptl_absorpt_correction_type multi-scan
_exptl_absorpt_process_details
;
multi-scan from symmetry-related measurements 
 Sortav (Blessing 1995)
;
_exptl_crystal_colour colourless
_exptl_crystal_density_diffrn 1.154
_exptl_crystal_description block
_exptl_crystal_F_000 2393
_exptl_crystal_size_max 0.300
_exptl_crystal_size_mid 0.300
_exptl_crystal_size_min 0.150
_refine_diff_density_max 0.759
_refine_diff_density_min -0.377
_refine_diff_density_rms 0.053
_refine_ls_extinction_method none
_refine_ls_goodness_of_fit_ref 1.052
_refine_ls_hydrogen_treatment constr
_refine_ls_matrix_type full
_refine_ls_number_parameters 1623
_refine_ls_number_reflns 22262
_refine_ls_number_restraints 108
_refine_ls_restrained_S_all 1.059
_refine_ls_R_factor_all 0.1074
_refine_ls_R_factor_gt 0.0666
_refine_ls_shift/su_max 0.000
_refine_ls_shift/su_mean 0.000
_refine_ls_structure_factor_coef Fsqd
_refine_ls_weighting_details 'w=1/[\s^2^(Fo^2^)+(0.0664P)^2^+4.4731P] where P=(Fo^2^+2Fc^2^)/3'
_refine_ls_weighting_scheme calc
_refine_ls_wR_factor_gt 0.1531
_refine_ls_wR_factor_ref 0.1720
_reflns_Friedel_coverage 0.000
_reflns_number_gt 15044
_reflns_number_total 22262
_reflns_threshold_expression 'I > 2\s(I)'
_cod_data_source_file ic501638v_si_002.cif
_cod_data_source_block 8-9
_cod_database_code 4341574
_shelx_space_group_comment
;
The symmetry employed for this shelxl refinement is uniquely defined
by the following loop, which should always be used as a source of
symmetry information in preference to the above space-group names.
They are only intended as comments.
;
_shelx_estimated_absorpt_t_min 0.978
_shelx_estimated_absorpt_t_max 0.989
_shelxl_version_number 2013-4

loop_
_space_group_symop_operation_xyz
'x, y, z'
'-x, -y, -z'

loop_
_atom_site_label
_atom_site_type_symbol
_atom_site_fract_x
_atom_site_fract_y
_atom_site_fract_z
_atom_site_U_iso_or_equiv
_atom_site_adp_type
_atom_site_occupancy
_atom_site_site_symmetry_order
_atom_site_calc_flag
_atom_site_refinement_flags_posn
_atom_site_refinement_flags_adp
_atom_site_refinement_flags_occupancy
_atom_site_disorder_assembly
_atom_site_disorder_group
Mg1 Mg 0.18872(6) 0.73359(8) 0.38679(2) 0.0399(2) Uani 1 1 d . . . . .
N1 N 0.20492(15) 0.64054(16) 0.43081(6) 0.0301(5) Uani 1 1 d . . . . .
N2 N 0.03491(15) 0.72871(16) 0.38869(6) 0.0322(5) Uani 1 1 d . . . . .
C1 C 0.1480(2) 0.5597(2) 0.48905(7) 0.0385(7) Uani 1 1 d . . . . .
H1A H 0.1593 0.4888 0.4838 0.058 Uiso 1 1 calc R U . . .
H1B H 0.0892 0.5654 0.5054 0.058 Uiso 1 1 calc R U . . .
H1C H 0.2082 0.5865 0.5005 0.058 Uiso 1 1 calc R U . . .
C2 C 0.12850(19) 0.61897(19) 0.45415(7) 0.0308(6) Uani 1 1 d . . . . .
C3 C 0.02741(19) 0.6462(2) 0.44787(7) 0.0335(6) Uani 1 1 d . . . . .
H3 H -0.0179 0.6310 0.4676 0.040 Uiso 1 1 calc R U . . .
C4 C -0.01810(19) 0.6920(2) 0.41741(7) 0.0319(6) Uani 1 1 d . . . . .
C5 C -0.13276(19) 0.6977(2) 0.41839(8) 0.0386(7) Uani 1 1 d . . . . .
H5A H -0.1540 0.7657 0.4245 0.058 Uiso 1 1 calc R U . . .
H5B H -0.1596 0.6490 0.4367 0.058 Uiso 1 1 calc R U . . .
H5C H -0.1589 0.6822 0.3946 0.058 Uiso 1 1 calc R U . . .
C6 C 0.30622(18) 0.60760(19) 0.43918(7) 0.0298(6) Uani 1 1 d . . . . .
C7 C 0.36837(19) 0.66878(19) 0.45969(7) 0.0311(6) Uani 1 1 d . . . . .
C8 C 0.46795(19) 0.6400(2) 0.46574(7) 0.0340(6) Uani 1 1 d . . . . .
H8 H 0.5092 0.6808 0.4800 0.041 Uiso 1 1 calc R U . . .
C9 C 0.50910(19) 0.5536(2) 0.45161(7) 0.0342(6) Uani 1 1 d . . . . .
C10 C 0.6181(2) 0.5255(2) 0.45860(8) 0.0421(7) Uani 1 1 d . . . . .
H10A H 0.6282 0.4539 0.4542 0.063 Uiso 1 1 calc R U . . .
H10B H 0.6342 0.5384 0.4838 0.063 Uiso 1 1 calc R U . . .
H10C H 0.6628 0.5658 0.4423 0.063 Uiso 1 1 calc R U . . .
C11 C 0.44755(19) 0.4956(2) 0.43061(7) 0.0347(6) Uani 1 1 d . . . . .
H11 H 0.4753 0.4372 0.4202 0.042 Uiso 1 1 calc R U . . .
C12 C 0.34664(19) 0.52013(19) 0.42431(7) 0.0313(6) Uani 1 1 d . . . . .
C13 C 0.3255(2) 0.7674(2) 0.47339(7) 0.0346(6) Uani 1 1 d . . . . .
H13 H 0.2530 0.7540 0.4803 0.042 Uiso 1 1 calc R U . . .
C14 C 0.3772(2) 0.8005(2) 0.50751(7) 0.0367(6) Uani 1 1 d . . . . .
C15 C 0.4641(2) 0.8596(2) 0.50657(8) 0.0442(7) Uani 1 1 d . . . . .
H15 H 0.4920 0.8830 0.4839 0.053 Uiso 1 1 calc R U . . .
C16 C 0.5107(2) 0.8850(2) 0.53858(9) 0.0492(8) Uani 1 1 d . . . . .
H16 H 0.5704 0.9249 0.5376 0.059 Uiso 1 1 calc R U . . .
C17 C 0.4705(3) 0.8524(2) 0.57121(9) 0.0563(9) Uani 1 1 d . . . . .
H17 H 0.5026 0.8694 0.5930 0.068 Uiso 1 1 calc R U . . .
C18 C 0.3836(3) 0.7951(2) 0.57275(9) 0.0604(10) Uani 1 1 d . . . . .
H18 H 0.3553 0.7730 0.5955 0.073 Uiso 1 1 calc R U . . .
C19 C 0.3374(3) 0.7698(2) 0.54080(8) 0.0496(8) Uani 1 1 d . . . . .
H19 H 0.2772 0.7306 0.5420 0.060 Uiso 1 1 calc R U . . .
C20 C 0.3248(2) 0.8498(2) 0.44340(7) 0.0378(7) Uani 1 1 d . . . . .
C21 C 0.4017(2) 0.8587(2) 0.41742(8) 0.0461(7) Uani 1 1 d . . . . .
H21 H 0.4546 0.8102 0.4172 0.055 Uiso 1 1 calc R U . . .
C22 C 0.4022(3) 0.9383(3) 0.39163(9) 0.0565(9) Uani 1 1 d . . . . .
H22 H 0.4554 0.9438 0.3740 0.068 Uiso 1 1 calc R U . . .
C23 C 0.3256(3) 1.0085(3) 0.39177(10) 0.0605(9) Uani 1 1 d . . . . .
H23 H 0.3262 1.0628 0.3743 0.073 Uiso 1 1 calc R U . . .
C24 C 0.2483(3) 1.0005(2) 0.41715(10) 0.0582(9) Uani 1 1 d . . . . .
H24 H 0.1955 1.0492 0.4172 0.070 Uiso 1 1 calc R U . . .
C25 C 0.2474(2) 0.9209(2) 0.44273(9) 0.0494(8) Uani 1 1 d . . . . .
H25 H 0.1933 0.9151 0.4600 0.059 Uiso 1 1 calc R U . . .
C26 C 0.2803(2) 0.4525(2) 0.40226(7) 0.0359(6) Uani 1 1 d . . . . .
H26 H 0.2271 0.4971 0.3912 0.043 Uiso 1 1 calc R U . . .
C27 C 0.2241(2) 0.3747(2) 0.42627(8) 0.0395(7) Uani 1 1 d . . . . .
C28 C 0.2689(2) 0.3238(2) 0.45520(8) 0.0481(8) Uani 1 1 d . . . . .
H28 H 0.3381 0.3359 0.4601 0.058 Uiso 1 1 calc R U . . .
C29 C 0.2142(3) 0.2551(3) 0.47726(9) 0.0615(9) Uani 1 1 d . . . . .
H29 H 0.2461 0.2205 0.4969 0.074 Uiso 1 1 calc R U . . .
C30 C 0.1133(3) 0.2377(3) 0.47033(11) 0.0757(12) Uani 1 1 d . . . . .
H30 H 0.0751 0.1919 0.4855 0.091 Uiso 1 1 calc R U . . .
C31 C 0.0684(3) 0.2873(4) 0.44120(12) 0.0836(13) Uani 1 1 d . . . . .
H31 H -0.0008 0.2750 0.4362 0.100 Uiso 1 1 calc R U . . .
C32 C 0.1232(2) 0.3548(3) 0.41922(10) 0.0616(9) Uani 1 1 d . . . . .
H32 H 0.0916 0.3878 0.3991 0.074 Uiso 1 1 calc R U . . .
C33 C 0.3392(2) 0.4081(2) 0.37056(7) 0.0356(6) Uani 1 1 d . . . . .
C34 C 0.3741(2) 0.3102(2) 0.37094(8) 0.0448(7) Uani 1 1 d . . . . .
H34 H 0.3576 0.2657 0.3909 0.054 Uiso 1 1 calc R U . . .
C35 C 0.4332(3) 0.2760(3) 0.34225(9) 0.0547(8) Uani 1 1 d . . . . .
H35 H 0.4574 0.2087 0.3430 0.066 Uiso 1 1 calc R U . . .
C36 C 0.4567(3) 0.3378(3) 0.31320(9) 0.0592(9) Uani 1 1 d . . . . .
H36 H 0.4967 0.3140 0.2937 0.071 Uiso 1 1 calc R U . . .
C37 C 0.4221(3) 0.4342(3) 0.31232(10) 0.0765(12) Uani 1 1 d . . . . .
H37 H 0.4384 0.4779 0.2921 0.092 Uiso 1 1 calc R U . . .
C38 C 0.3632(3) 0.4695(3) 0.34060(9) 0.0645(10) Uani 1 1 d . . . . .
H38 H 0.3391 0.5369 0.3394 0.077 Uiso 1 1 calc R U . . .
C39 C -0.01442(18) 0.7635(2) 0.35608(7) 0.0323(6) Uani 1 1 d . . . . .
C40 C -0.03578(19) 0.6957(2) 0.32889(7) 0.0343(6) Uani 1 1 d . . . . .
C41 C -0.0719(2) 0.7333(2) 0.29585(7) 0.0398(7) Uani 1 1 d . . . . .
H41 H -0.0852 0.6876 0.2774 0.048 Uiso 1 1 calc R U . . .
C42 C -0.0891(2) 0.8350(2) 0.28894(8) 0.0424(7) Uani 1 1 d . . . . .
C43 C -0.1285(3) 0.8743(3) 0.25284(8) 0.0592(9) Uani 1 1 d . . . . .
H43A H -0.0720 0.8810 0.2353 0.089 Uiso 0.282(14) 1 calc R U P A 1
H43B H -0.1603 0.9402 0.2558 0.089 Uiso 0.282(14) 1 calc R U P A 1
H43C H -0.1786 0.8273 0.2440 0.089 Uiso 0.282(14) 1 calc R U P A 1
H43D H -0.0720 0.8810 0.2353 0.089 Uiso 0.718(14) 1 calc R U P A 2
H43E H -0.1603 0.9402 0.2558 0.089 Uiso 0.718(14) 1 calc R U P A 2
H43F H -0.1786 0.8273 0.2440 0.089 Uiso 0.718(14) 1 calc R U P A 2
C44 C -0.0680(2) 0.9008(2) 0.31589(7) 0.0406(7) Uani 1 1 d . . . . .
H44 H -0.0800 0.9707 0.3116 0.049 Uiso 1 1 calc R U . . .
C45 C -0.02958(19) 0.8677(2) 0.34918(7) 0.0346(6) Uani 1 1 d . . . . .
C46 C -0.0195(2) 0.5824(2) 0.33485(7) 0.0393(7) Uani 1 1 d . . . . .
H46 H 0.0256 0.5738 0.3562 0.047 Uiso 1 1 calc R U . . .
C47 C 0.0374(2) 0.5368(3) 0.30277(8) 0.0495(8) Uani 1 1 d . . . . .
C48 C 0.1287(3) 0.5777(5) 0.29205(13) 0.117(2) Uani 1 1 d . . . . .
H48 H 0.1544 0.6337 0.3042 0.140 Uiso 1 1 calc R U . . .
C49 C 0.1842(4) 0.5381(7) 0.26349(17) 0.155(3) Uani 1 1 d . . . . .
H49 H 0.2470 0.5677 0.2561 0.186 Uiso 1 1 calc R U . . .
C50 C 0.1486(5) 0.4571(5) 0.24617(12) 0.107(2) Uani 1 1 d . . . . .
H50 H 0.1871 0.4292 0.2270 0.128 Uiso 1 1 calc R U . . .
C51 C 0.0585(5) 0.4166(3) 0.25634(11) 0.0962(16) Uani 1 1 d . . . . .
H51 H 0.0329 0.3610 0.2440 0.115 Uiso 1 1 calc R U . . .
C52 C 0.0028(3) 0.4559(3) 0.28481(9) 0.0682(11) Uani 1 1 d . . . . .
H52 H -0.0603 0.4262 0.2919 0.082 Uiso 1 1 calc R U . . .
C53 C -0.1179(2) 0.5273(2) 0.34496(8) 0.0425(7) Uani 1 1 d . . . . .
C54 C -0.1254(3) 0.4676(3) 0.37631(9) 0.0564(9) Uani 1 1 d . . . . .
H54 H -0.0691 0.4621 0.3920 0.068 Uiso 1 1 calc R U . . .
C55 C -0.2144(3) 0.4153(3) 0.38533(10) 0.0671(10) Uani 1 1 d . . . . .
H55 H -0.2179 0.3744 0.4070 0.080 Uiso 1 1 calc R U . . .
C56 C -0.2964(3) 0.4221(3) 0.36349(12) 0.0691(10) Uani 1 1 d . . . . .
H56 H -0.3565 0.3856 0.3696 0.083 Uiso 1 1 calc R U . . .
C57 C -0.2912(3) 0.4821(3) 0.33265(12) 0.0761(12) Uani 1 1 d . . . . .
H57 H -0.3483 0.4879 0.3174 0.091 Uiso 1 1 calc R U . . .
C58 C -0.2034(3) 0.5343(3) 0.32355(11) 0.0630(10) Uani 1 1 d . . . . .
H58 H -0.2014 0.5760 0.3021 0.076 Uiso 1 1 calc R U . . .
C59 C -0.0044(2) 0.9438(2) 0.37749(7) 0.0364(6) Uani 1 1 d . . . . .
H59 H 0.0545 0.9154 0.3912 0.044 Uiso 1 1 calc R U . . .
C60 C 0.0314(2) 1.0439(2) 0.36004(7) 0.0404(7) Uani 1 1 d . . . . .
C61 C 0.1212(2) 1.0453(2) 0.33968(8) 0.0483(8) Uani 1 1 d . . . . .
H61 H 0.1573 0.9842 0.3366 0.058 Uiso 1 1 calc R U . . .
C62 C 0.1588(3) 1.1336(3) 0.32378(9) 0.0581(9) Uani 1 1 d . . . . .
H62 H 0.2208 1.1328 0.3103 0.070 Uiso 1 1 calc R U . . .
C63 C 0.1074(3) 1.2219(3) 0.32731(10) 0.0637(10) Uani 1 1 d . . . . .
H63 H 0.1335 1.2825 0.3164 0.076 Uiso 1 1 calc R U . . .
C64 C 0.0180(3) 1.2226(3) 0.34680(10) 0.0664(10) Uani 1 1 d . . . . .
H64 H -0.0184 1.2838 0.3490 0.080 Uiso 1 1 calc R U . . .
C65 C -0.0202(3) 1.1341(2) 0.36339(9) 0.0518(8) Uani 1 1 d . . . . .
H65 H -0.0818 1.1357 0.3770 0.062 Uiso 1 1 calc R U . . .
C66 C -0.0899(2) 0.9558(2) 0.40520(8) 0.0418(7) Uani 1 1 d . . . . .
C67 C -0.1907(2) 0.9552(2) 0.39567(9) 0.0512(8) Uani 1 1 d . . . . .
H67 H -0.2079 0.9478 0.3711 0.061 Uiso 1 1 calc R U . . .
C68 C -0.2675(3) 0.9652(3) 0.42172(12) 0.0677(10) Uani 1 1 d . . . . .
H68 H -0.3365 0.9631 0.4149 0.081 Uiso 1 1 calc R U . . .
C69 C -0.2430(3) 0.9783(3) 0.45727(12) 0.0772(12) Uani 1 1 d . . . . .
H69 H -0.2950 0.9866 0.4750 0.093 Uiso 1 1 calc R U . . .
C70 C -0.1436(4) 0.9791(3) 0.46696(10) 0.0825(13) Uani 1 1 d . . . . .
H70 H -0.1266 0.9874 0.4915 0.099 Uiso 1 1 calc R U . . .
C71 C -0.0671(3) 0.9678(3) 0.44104(9) 0.0631(10) Uani 1 1 d . . . . .
H71 H 0.0017 0.9684 0.4481 0.076 Uiso 1 1 calc R U . . .
C72 C 0.6534(2) 0.4429(2) 0.00739(7) 0.0392(7) Uani 1 1 d . . . . .
H72A H 0.6705 0.5129 0.0119 0.059 Uiso 1 1 calc R U . . .
H72B H 0.5945 0.4412 -0.0084 0.059 Uiso 1 1 calc R U . . .
H72C H 0.7112 0.4103 -0.0044 0.059 Uiso 1 1 calc R U . . .
Mg2 Mg 0.67993(6) 0.29255(7) 0.11483(2) 0.0363(2) Uani 1 1 d . . . . .
N3 N 0.70148(15) 0.36857(16) 0.06696(6) 0.0313(5) Uani 1 1 d . . . . .
N4 N 0.52672(15) 0.29360(16) 0.11061(6) 0.0315(5) Uani 1 1 d . . . . .
C73 C 0.62859(19) 0.38782(19) 0.04282(7) 0.0321(6) Uani 1 1 d . . . . .
C74 C 0.52677(19) 0.3606(2) 0.04892(7) 0.0331(6) Uani 1 1 d . . . . .
H74 H 0.4843 0.3701 0.0286 0.040 Uiso 1 1 calc R U . . .
C75 C 0.47813(19) 0.32149(19) 0.08049(7) 0.0316(6) Uani 1 1 d . . . . .
C76 C 0.36364(19) 0.3147(2) 0.07901(8) 0.0403(7) Uani 1 1 d . . . . .
H76A H 0.3403 0.2554 0.0933 0.060 Uiso 1 1 calc R U . . .
H76B H 0.3431 0.3091 0.0538 0.060 Uiso 1 1 calc R U . . .
H76C H 0.3334 0.3753 0.0889 0.060 Uiso 1 1 calc R U . . .
C77 C 0.80405(19) 0.39996(19) 0.05926(7) 0.0315(6) Uani 1 1 d . . . . .
C78 C 0.86897(19) 0.33772(19) 0.03942(7) 0.0333(6) Uani 1 1 d . . . . .
C79 C 0.9697(2) 0.3661(2) 0.03419(7) 0.0363(6) Uani 1 1 d . . . . .
H79 H 1.0133 0.3246 0.0204 0.044 Uiso 1 1 calc R U . . .
C80 C 1.00892(19) 0.4524(2) 0.04828(7) 0.0360(6) Uani 1 1 d . . . . .
C81 C 1.1188(2) 0.4798(2) 0.04181(8) 0.0445(7) Uani 1 1 d . . . . .
H81A H 1.1610 0.4401 0.0586 0.067 Uiso 1 1 calc R U . . .
H81B H 1.1282 0.5516 0.0458 0.067 Uiso 1 1 calc R U . . .
H81C H 1.1385 0.4655 0.0168 0.067 Uiso 1 1 calc R U . . .
C82 C 0.9443(2) 0.5118(2) 0.06872(7) 0.0359(6) Uani 1 1 d . . . . .
H82 H 0.9702 0.5707 0.0790 0.043 Uiso 1 1 calc R U . . .
C83 C 0.84237(19) 0.48668(19) 0.07446(7) 0.0322(6) Uani 1 1 d . . . . .
C84 C 0.8281(2) 0.2400(2) 0.02472(7) 0.0366(6) Uani 1 1 d . . . . .
H84 H 0.7623 0.2573 0.0129 0.044 Uiso 1 1 calc R U . . .
C85 C 0.8973(2) 0.1986(2) -0.00474(8) 0.0404(7) Uani 1 1 d . . . . .
C86 C 0.8791(2) 0.2222(2) -0.04067(8) 0.0482(8) Uani 1 1 d . . . . .
H86 H 0.8221 0.2624 -0.0470 0.058 Uiso 1 1 calc R U . . .
C87 C 0.9436(3) 0.1877(3) -0.06802(9) 0.0590(9) Uani 1 1 d . . . . .
H87 H 0.9298 0.2039 -0.0927 0.071 Uiso 1 1 calc R U . . .
C88 C 1.0265(3) 0.1308(2) -0.05911(11) 0.0618(10) Uani 1 1 d . . . . .
H88 H 1.0709 0.1081 -0.0776 0.074 Uiso 1 1 calc R U . . .
C89 C 1.0455(3) 0.1064(2) -0.02357(11) 0.0587(9) Uani 1 1 d . . . . .
H89 H 1.1031 0.0666 -0.0175 0.070 Uiso 1 1 calc R U . . .
C90 C 0.9815(2) 0.1393(2) 0.00374(9) 0.0492(8) Uani 1 1 d . . . . .
H90 H 0.9951 0.1213 0.0283 0.059 Uiso 1 1 calc R U . . .
C91 C 0.8043(2) 0.1604(2) 0.05435(8) 0.0400(7) Uani 1 1 d . . . . .
C92 C 0.7352(2) 0.0846(2) 0.04779(9) 0.0515(8) Uani 1 1 d . . . . .
H92 H 0.7004 0.0862 0.0255 0.062 Uiso 1 1 calc R U . . .
C93 C 0.7160(3) 0.0072(2) 0.07291(11) 0.0599(10) Uani 1 1 d . . . . .
H93 H 0.6692 -0.0441 0.0676 0.072 Uiso 1 1 calc R U . . .
C94 C 0.7638(3) 0.0038(3) 0.10542(11) 0.0634(10) Uani 1 1 d . . . . .
H94 H 0.7510 -0.0500 0.1225 0.076 Uiso 1 1 calc R U . . .
C95 C 0.8307(3) 0.0790(2) 0.11314(10) 0.0631(9) Uani 1 1 d . . . . .
H95 H 0.8629 0.0783 0.1359 0.076 Uiso 1 1 calc R U . . .
C96 C 0.8512(3) 0.1562(2) 0.08750(9) 0.0541(8) Uani 1 1 d . . . . .
H96 H 0.8984 0.2071 0.0929 0.065 Uiso 1 1 calc R U . . .
C97 C 0.77227(19) 0.5540(2) 0.09675(7) 0.0347(6) Uani 1 1 d . . . . .
H97 H 0.7209 0.5080 0.1087 0.042 Uiso 1 1 calc R U . . .
C98 C 0.7136(2) 0.6265(2) 0.07277(7) 0.0358(6) Uani 1 1 d . . . . .
C99 C 0.6088(2) 0.6336(2) 0.07682(8) 0.0461(7) Uani 1 1 d . . . . .
H99 H 0.5753 0.5933 0.0951 0.055 Uiso 1 1 calc R U . . .
C100 C 0.5525(3) 0.6980(3) 0.05485(9) 0.0560(9) Uani 1 1 d . . . . .
H100 H 0.4810 0.7017 0.0581 0.067 Uiso 1 1 calc R U . . .
C101 C 0.5999(3) 0.7565(2) 0.02829(9) 0.0541(8) Uani 1 1 d . . . . .
H101 H 0.5611 0.8007 0.0132 0.065 Uiso 1 1 calc R U . . .
C102 C 0.7035(3) 0.7512(2) 0.02345(9) 0.0508(8) Uani 1 1 d . . . . .
H102 H 0.7363 0.7919 0.0051 0.061 Uiso 1 1 calc R U . . .
C103 C 0.7597(2) 0.6866(2) 0.04542(8) 0.0435(7) Uani 1 1 d . . . . .
H103 H 0.8311 0.6831 0.0418 0.052 Uiso 1 1 calc R U . . .
C104 C 0.8288(2) 0.6020(2) 0.12732(7) 0.0385(7) Uani 1 1 d . . . . .
C105 C 0.8684(2) 0.5396(3) 0.15458(9) 0.0539(8) Uani 1 1 d . . . . .
H105 H 0.8582 0.4690 0.1539 0.065 Uiso 1 1 calc R U . . .
C106 C 0.9224(3) 0.5780(3) 0.18276(9) 0.0658(10) Uani 1 1 d . . . . .
H106 H 0.9490 0.5341 0.2012 0.079 Uiso 1 1 calc R U . . .
C107 C 0.9374(3) 0.6809(3) 0.18386(10) 0.0664(11) Uani 1 1 d . . . . .
H107 H 0.9752 0.7080 0.2028 0.080 Uiso 1 1 calc R U . . .
C108 C 0.8975(3) 0.7432(3) 0.15751(10) 0.0645(10) Uani 1 1 d . . . . .
H108 H 0.9072 0.8138 0.1585 0.077 Uiso 1 1 calc R U . . .
C109 C 0.8429(2) 0.7052(2) 0.12921(9) 0.0490(8) Uani 1 1 d . . . . .
H109 H 0.8154 0.7497 0.1112 0.059 Uiso 1 1 calc R U . . .
C110 C 0.47006(18) 0.2671(2) 0.14317(7) 0.0322(6) Uani 1 1 d . . . . .
C111 C 0.45634(19) 0.1652(2) 0.15363(7) 0.0333(6) Uani 1 1 d . . . . .
C112 C 0.4075(2) 0.1406(2) 0.18631(7) 0.0375(6) Uani 1 1 d . . . . .
H112 H 0.3962 0.0717 0.1928 0.045 Uiso 1 1 calc R U . . .
C113 C 0.3747(2) 0.2130(2) 0.20977(7) 0.0395(7) Uani 1 1 d . . . . .
C114 C 0.3224(3) 0.1853(2) 0.24547(8) 0.0548(8) Uani 1 1 d . . . . .
H11A H 0.3017 0.1145 0.2457 0.082 Uiso 1 1 calc R U . . .
H11B H 0.2625 0.2279 0.2485 0.082 Uiso 1 1 calc R U . . .
H11C H 0.3692 0.1954 0.2653 0.082 Uiso 1 1 calc R U . . .
C115 C 0.3932(2) 0.3134(2) 0.19984(7) 0.0395(7) Uani 1 1 d . . . . .
H115 H 0.3743 0.3639 0.2162 0.047 Uiso 1 1 calc R U . . .
C116 C 0.43837(19) 0.3423(2) 0.16678(7) 0.0342(6) Uani 1 1 d . . . . .
C117 C 0.4933(2) 0.0828(2) 0.12875(7) 0.0340(6) Uani 1 1 d . . . . .
H117 H 0.5498 0.1132 0.1136 0.041 Uiso 1 1 calc R U . . .
C118 C 0.5391(2) -0.0074(2) 0.14967(7) 0.0368(6) Uani 1 1 d . . . . .
C119 C 0.6035(2) 0.0099(2) 0.17809(8) 0.0476(8) Uani 1 1 d . . . . .
H119 H 0.6147 0.0770 0.1850 0.057 Uiso 1 1 calc R U . . .
C120 C 0.6515(3) -0.0679(3) 0.19646(10) 0.0613(9) Uani 1 1 d . . . . .
H120 H 0.6940 -0.0542 0.2162 0.074 Uiso 1 1 calc R U . . .
C121 C 0.6384(3) -0.1655(3) 0.18642(10) 0.0625(9) Uani 1 1 d . . . . .
H121 H 0.6718 -0.2192 0.1991 0.075 Uiso 1 1 calc R U . . .
C122 C 0.5770(3) -0.1845(2) 0.15814(10) 0.0589(9) Uani 1 1 d . . . . .
H122 H 0.5680 -0.2517 0.1510 0.071 Uiso 1 1 calc R U . . .
C123 C 0.5273(2) -0.1059(2) 0.13965(9) 0.0470(7) Uani 1 1 d . . . . .
H123 H 0.4848 -0.1201 0.1200 0.056 Uiso 1 1 calc R U . . .
C124 C 0.4118(2) 0.0534(2) 0.10238(8) 0.0424(7) Uani 1 1 d . . . . .
C125 C 0.3173(2) 0.0216(3) 0.11475(9) 0.0609(9) Uani 1 1 d . . . . .
H125 H 0.3026 0.0178 0.1400 0.073 Uiso 1 1 calc R U . . .
C126 C 0.2436(3) -0.0048(3) 0.09046(11) 0.0827(13) Uani 1 1 d . . . . .
H126 H 0.1788 -0.0265 0.0992 0.099 Uiso 1 1 calc R U . . .
C127 C 0.2643(3) 0.0005(3) 0.05377(11) 0.0767(12) Uani 1 1 d . . . . .
H127 H 0.2137 -0.0171 0.0372 0.092 Uiso 1 1 calc R U . . .
C128 C 0.3579(3) 0.0312(3) 0.04134(10) 0.0687(11) Uani 1 1 d . . . . .
H128 H 0.3726 0.0344 0.0161 0.082 Uiso 1 1 calc R U . . .
C129 C 0.4311(3) 0.0575(2) 0.06552(8) 0.0533(8) Uani 1 1 d . . . . .
H129 H 0.4959 0.0787 0.0566 0.064 Uiso 1 1 calc R U . . .
C130 C 0.4510(2) 0.4540(2) 0.15699(8) 0.0384(7) Uani 1 1 d . . . . .
H130 H 0.4992 0.4594 0.1358 0.046 Uiso 1 1 calc R U . . .
C131 C 0.5001(2) 0.5093(2) 0.18804(8) 0.0392(7) Uani 1 1 d . . . . .
C132 C 0.4474(2) 0.5749(2) 0.20961(8) 0.0433(7) Uani 1 1 d . . . . .
H132 H 0.3779 0.5882 0.2051 0.052 Uiso 1 1 calc R U . . .
C133 C 0.4944(2) 0.6215(2) 0.23758(8) 0.0491(8) Uani 1 1 d . . . . .
H133 H 0.4566 0.6659 0.2522 0.059 Uiso 1 1 calc R U . . .
C134 C 0.5950(3) 0.6043(2) 0.24461(9) 0.0533(8) Uani 1 1 d . . . . .
H134 H 0.6270 0.6364 0.2639 0.064 Uiso 1 1 calc R U . . .
C135 C 0.6489(3) 0.5394(3) 0.22303(10) 0.0634(10) Uani 1 1 d . . . . .
H135 H 0.7184 0.5266 0.2276 0.076 Uiso 1 1 calc R U . . .
C136 C 0.6021(2) 0.4930(2) 0.19490(9) 0.0539(8) Uani 1 1 d . . . . .
H136 H 0.6403 0.4495 0.1801 0.065 Uiso 1 1 calc R U . . .
C137 C 0.3519(2) 0.5047(2) 0.14515(7) 0.0402(7) Uani 1 1 d . . . . .
C138 C 0.3560(2) 0.6011(2) 0.12896(8) 0.0490(8) Uani 1 1 d . . . . .
H138 H 0.4199 0.6320 0.1243 0.059 Uiso 1 1 calc R U . . .
C139 C 0.2681(3) 0.6525(3) 0.11960(9) 0.0593(9) Uani 1 1 d . . . . .
H139 H 0.2723 0.7180 0.1085 0.071 Uiso 1 1 calc R U . . .
C140 C 0.1746(3) 0.6083(3) 0.12641(10) 0.0630(10) Uani 1 1 d . . . . .
H140 H 0.1142 0.6439 0.1206 0.076 Uiso 1 1 calc R U . . .
C141 C 0.1695(3) 0.5136(3) 0.14151(9) 0.0602(9) Uani 1 1 d . . . . .
H141 H 0.1053 0.4825 0.1457 0.072 Uiso 1 1 calc R U . . .
C142 C 0.2573(2) 0.4619(3) 0.15082(8) 0.0500(8) Uani 1 1 d . . . . .
H142 H 0.2523 0.3957 0.1613 0.060 Uiso 1 1 calc R U . . .
C150 C 0.5459(3) 0.8219(3) 0.30354(11) 0.0694(10) Uani 1 1 d . . . . .
H150 H 0.5218 0.8609 0.2834 0.083 Uiso 1 1 calc R U . . .
C151 C 0.6464(3) 0.8257(3) 0.31251(11) 0.0651(10) Uani 1 1 d . . . . .
H151 H 0.6917 0.8675 0.2985 0.078 Uiso 1 1 calc R U . . .
C152 C 0.6814(3) 0.7704(3) 0.34115(11) 0.0666(10) Uani 1 1 d . . . . .
H152 H 0.7510 0.7734 0.3472 0.080 Uiso 1 1 calc R U . . .
C153 C 0.6165(3) 0.7101(3) 0.36141(11) 0.0716(10) Uani 1 1 d . . . . .
H153 H 0.6410 0.6713 0.3815 0.086 Uiso 1 1 calc R U . . .
C154 C 0.5160(3) 0.7057(3) 0.35260(11) 0.0740(11) Uani 1 1 d . . . . .
H154 H 0.4708 0.6638 0.3666 0.089 Uiso 1 1 calc R U . . .
C155 C 0.4809(3) 0.7617(3) 0.32368(11) 0.0710(11) Uani 1 1 d . . . . .
H155 H 0.4114 0.7588 0.3176 0.085 Uiso 1 1 calc R U . . .
C160 C 0.195(2) 0.843(2) 0.1933(8) 0.117(9) Uani 0.282(14) 1 d . U P A 1
H160 H 0.1668 0.8395 0.1699 0.140 Uiso 0.282(14) 1 calc R U P A 1
C161 C 0.136(2) 0.864(2) 0.2219(8) 0.126(9) Uani 0.282(14) 1 d . U P A 1
H161 H 0.0639 0.8611 0.2204 0.151 Uiso 0.282(14) 1 calc R U P A 1
C162 C 0.179(2) 0.891(2) 0.2524(9) 0.112(9) Uani 0.282(14) 1 d . U P A 1
H162 H 0.1365 0.9115 0.2717 0.135 Uiso 0.282(14) 1 calc R U P A 1
C260 C 0.2109(5) 0.7843(7) 0.20501(19) 0.077(2) Uani 0.718(14) 1 d . U P A 2
H260 H 0.1801 0.7462 0.1870 0.093 Uiso 0.718(14) 1 calc R U P A 2
C261 C 0.1606(5) 0.7979(8) 0.23728(19) 0.090(3) Uani 0.718(14) 1 d . U P A 2
H261 H 0.0952 0.7695 0.2412 0.108 Uiso 0.718(14) 1 calc R U P A 2
C262 C 0.2031(6) 0.8513(8) 0.2636(2) 0.075(2) Uani 0.718(14) 1 d . U P A 2
H262 H 0.1672 0.8620 0.2856 0.090 Uiso 0.718(14) 1 calc R U P A 2
C163 C 0.2969(4) 0.8891(3) 0.25807(14) 0.0916(14) Uani 1 1 d . . . . .
H163 H 0.3284 0.8996 0.2805 0.110 Uiso 1 1 calc R U . A 1
C164 C 0.3489(3) 0.8703(3) 0.22593(14) 0.0824(12) Uani 1 1 d . . . . .
H164 H 0.4177 0.8903 0.2230 0.099 Uiso 1 1 calc R U . . .
C165 C 0.3028(3) 0.8240(3) 0.19878(12) 0.0812(12) Uani 1 1 d . . . . .
H165 H 0.3396 0.7803 0.1836 0.097 Uiso 1 1 calc R U . A 1
C170 C 0.6031(2) 0.1313(3) 0.26670(12) 0.0976(15) Uani 1 1 d G . . . .
H170 H 0.5476 0.0963 0.2571 0.117 Uiso 1 1 calc R U . . .
C171 C 0.6404(3) 0.1022(2) 0.30046(11) 0.1118(18) Uani 1 1 d G . . . .
H171 H 0.6105 0.0473 0.3139 0.134 Uiso 1 1 calc R U . . .
C172 C 0.7217(3) 0.1535(3) 0.31452(9) 0.1170(19) Uani 1 1 d G . . . .
H172 H 0.7472 0.1336 0.3376 0.140 Uiso 1 1 calc R U . . .
C173 C 0.7655(3) 0.2338(3) 0.29483(13) 0.134(2) Uani 1 1 d G . . . .
H173 H 0.8210 0.2688 0.3044 0.161 Uiso 1 1 calc R U . . .
C174 C 0.7281(3) 0.2629(3) 0.26108(12) 0.1209(19) Uani 1 1 d G . . . .
H174 H 0.7581 0.3178 0.2476 0.145 Uiso 1 1 calc R U . . .
C175 C 0.6469(3) 0.2116(3) 0.24701(8) 0.1034(16) Uani 1 1 d G . . . .
H175 H 0.6213 0.2315 0.2239 0.124 Uiso 1 1 calc R U . . .
C176 C 0.9928(11) 0.2841(12) 0.1481(6) 0.165(11) Uani 0.302(10) 1 d G U P B 1
H176 H 0.9503 0.3336 0.1369 0.198 Uiso 0.302(10) 1 calc R U P B 1
C177 C 0.9580(10) 0.2280(14) 0.1783(6) 0.092(6) Uani 0.302(10) 1 d G U P B 1
H177 H 0.8917 0.2392 0.1878 0.110 Uiso 0.302(10) 1 calc R U P B 1
C178 C 1.0201(14) 0.1556(14) 0.1946(5) 0.162(11) Uani 0.302(10) 1 d G U P B 1
H178 H 0.9963 0.1173 0.2152 0.195 Uiso 0.302(10) 1 calc R U P B 1
C179 C 1.1170(13) 0.1392(15) 0.1807(6) 0.145(10) Uani 0.302(10) 1 d G U P B 1
H179 H 1.1595 0.0897 0.1918 0.175 Uiso 0.302(10) 1 calc R U P B 1
C180 C 1.1518(10) 0.1953(16) 0.1504(5) 0.164(12) Uani 0.302(10) 1 d G U P B 1
H180 H 1.2181 0.1841 0.1409 0.197 Uiso 0.302(10) 1 calc R U P B 1
C181 C 1.0897(12) 0.2677(12) 0.1341(4) 0.119(7) Uani 0.302(10) 1 d G U P B 1
H181 H 1.1135 0.3060 0.1135 0.142 Uiso 0.302(10) 1 calc R U P B 1
C276 C 0.9553(5) 0.2301(5) 0.1902(3) 0.146(5) Uani 0.698(10) 1 d G U P B 2
H276 H 0.8980 0.2735 0.1900 0.175 Uiso 0.698(10) 1 calc R U P B 2
C277 C 0.9647(4) 0.1556(5) 0.2174(2) 0.121(3) Uani 0.698(10) 1 d G U P B 2
H277 H 0.9139 0.1481 0.2358 0.145 Uiso 0.698(10) 1 calc R U P B 2
C278 C 1.0485(5) 0.0921(5) 0.21757(18) 0.114(3) Uani 0.698(10) 1 d G U P B 2
H278 H 1.0549 0.0412 0.2361 0.137 Uiso 0.698(10) 1 calc R U P B 2
C279 C 1.1229(4) 0.1032(6) 0.1906(2) 0.129(3) Uani 0.698(10) 1 d G U P B 2
H279 H 1.1802 0.0598 0.1908 0.155 Uiso 0.698(10) 1 calc R U P B 2
C280 C 1.1135(6) 0.1776(6) 0.16344(19) 0.130(3) Uani 0.698(10) 1 d G U P B 2
H280 H 1.1644 0.1852 0.1450 0.156 Uiso 0.698(10) 1 calc R U P B 2
C281 C 1.0297(7) 0.2411(5) 0.1632(2) 0.126(4) Uani 0.698(10) 1 d G U P B 2
H281 H 1.0233 0.2920 0.1447 0.151 Uiso 0.698(10) 1 calc R U P B 2
O1 O 0.2620(17) 0.7540(17) 0.3480(6) 0.100(7) Uani 0.15 1 d . . P . .
H1 H 0.2598 0.8152 0.3415 0.151 Uiso 0.15 1 calc R U P . .
O2 O 0.7461(13) 0.2881(13) 0.1554(4) 0.073(5) Uani 0.15 1 d . . P . .
H2 H 0.7265 0.3352 0.1683 0.110 Uiso 0.15 1 calc R U P . .

loop_
_atom_site_aniso_label
_atom_site_aniso_U_11
_atom_site_aniso_U_22
_atom_site_aniso_U_33
_atom_site_aniso_U_23
_atom_site_aniso_U_13
_atom_site_aniso_U_12
Mg1 0.0279(5) 0.0530(6) 0.0382(5) 0.0062(4) -0.0003(4) 0.0023(4)
N1 0.0248(11) 0.0332(12) 0.0327(12) -0.0056(10) -0.0038(9) 0.0038(9)
N2 0.0275(11) 0.0392(13) 0.0299(12) -0.0014(10) -0.0026(9) 0.0053(10)
C1 0.0367(15) 0.0440(17) 0.0348(15) 0.0006(13) -0.0029(12) 0.0041(13)
C2 0.0333(14) 0.0303(14) 0.0293(14) -0.0051(11) -0.0016(11) 0.0023(11)
C3 0.0312(14) 0.0403(16) 0.0287(14) -0.0014(12) 0.0039(11) 0.0028(12)
C4 0.0281(13) 0.0369(15) 0.0312(15) -0.0054(12) -0.0003(11) 0.0044(12)
C5 0.0292(14) 0.0476(18) 0.0388(16) 0.0007(13) -0.0005(12) 0.0068(13)
C6 0.0264(13) 0.0306(14) 0.0322(14) 0.0008(11) -0.0022(11) 0.0010(11)
C7 0.0304(14) 0.0299(14) 0.0333(14) -0.0026(11) -0.0032(11) 0.0019(11)
C8 0.0314(14) 0.0329(15) 0.0381(15) -0.0047(12) -0.0074(11) -0.0006(12)
C9 0.0282(14) 0.0354(16) 0.0390(16) -0.0008(12) -0.0005(11) 0.0028(12)
C10 0.0316(15) 0.0440(18) 0.0512(18) -0.0061(14) -0.0070(13) 0.0084(13)
C11 0.0340(15) 0.0312(15) 0.0393(16) -0.0054(12) -0.0012(12) 0.0053(12)
C12 0.0301(14) 0.0309(15) 0.0330(14) -0.0016(11) -0.0021(11) 0.0020(11)
C13 0.0328(14) 0.0319(15) 0.0396(16) -0.0066(12) -0.0056(12) 0.0047(12)
C14 0.0427(16) 0.0272(15) 0.0407(17) -0.0063(12) -0.0088(13) 0.0055(12)
C15 0.0453(17) 0.0428(18) 0.0453(18) -0.0068(14) -0.0088(14) 0.0039(14)
C16 0.0509(18) 0.0406(18) 0.057(2) -0.0121(15) -0.0189(16) 0.0047(15)
C17 0.089(3) 0.0343(17) 0.047(2) -0.0067(15) -0.0280(18) 0.0037(18)
C18 0.102(3) 0.0413(19) 0.0383(18) -0.0020(14) -0.0146(18) -0.0071(19)
C19 0.071(2) 0.0345(17) 0.0439(19) -0.0021(14) -0.0071(16) -0.0063(15)
C20 0.0463(17) 0.0296(15) 0.0385(16) -0.0089(12) -0.0118(13) 0.0059(13)
C21 0.0558(19) 0.0379(17) 0.0448(18) -0.0026(14) -0.0050(15) 0.0017(14)
C22 0.069(2) 0.050(2) 0.051(2) -0.0014(16) -0.0091(17) -0.0091(18)
C23 0.077(3) 0.046(2) 0.059(2) 0.0058(17) -0.028(2) -0.0080(19)
C24 0.068(2) 0.0374(19) 0.071(2) -0.0014(17) -0.033(2) 0.0109(16)
C25 0.0503(18) 0.0456(19) 0.0534(19) -0.0106(16) -0.0142(15) 0.0086(15)
C26 0.0340(14) 0.0329(15) 0.0415(16) -0.0073(12) -0.0071(12) 0.0048(12)
C27 0.0387(16) 0.0419(17) 0.0388(16) -0.0150(13) 0.0026(13) -0.0027(13)
C28 0.0514(18) 0.0430(18) 0.0500(19) -0.0045(15) 0.0019(15) -0.0064(15)
C29 0.083(3) 0.051(2) 0.050(2) -0.0041(16) 0.0096(18) -0.0102(19)
C30 0.081(3) 0.076(3) 0.069(3) -0.012(2) 0.028(2) -0.033(2)
C31 0.056(2) 0.110(4) 0.085(3) -0.009(3) 0.010(2) -0.033(2)
C32 0.0430(18) 0.080(3) 0.062(2) -0.0044(19) -0.0014(16) -0.0162(18)
C33 0.0384(15) 0.0337(16) 0.0352(15) -0.0057(12) -0.0037(12) -0.0022(12)
C34 0.0559(19) 0.0379(17) 0.0406(17) -0.0022(13) 0.0033(14) 0.0036(14)
C35 0.068(2) 0.047(2) 0.049(2) -0.0116(16) 0.0051(16) 0.0084(17)
C36 0.068(2) 0.063(2) 0.047(2) -0.0161(18) 0.0119(16) -0.0064(19)
C37 0.113(3) 0.062(3) 0.052(2) 0.0038(19) 0.029(2) -0.006(2)
C38 0.095(3) 0.0413(19) 0.056(2) 0.0021(16) 0.0153(19) 0.0030(19)
C39 0.0212(12) 0.0456(17) 0.0300(14) 0.0012(12) 0.0009(10) 0.0020(12)
C40 0.0275(13) 0.0414(16) 0.0339(15) -0.0020(12) -0.0008(11) 0.0036(12)
C41 0.0387(15) 0.0488(19) 0.0322(15) -0.0049(13) -0.0053(12) -0.0042(14)
C42 0.0403(16) 0.0499(19) 0.0367(16) 0.0031(14) -0.0068(13) -0.0017(14)
C43 0.077(2) 0.060(2) 0.0411(18) 0.0047(16) -0.0217(16) 0.0013(18)
C44 0.0419(16) 0.0423(17) 0.0375(16) 0.0037(13) -0.0059(13) 0.0032(13)
C45 0.0287(14) 0.0425(17) 0.0325(15) -0.0011(12) -0.0008(11) 0.0007(12)
C46 0.0362(15) 0.0470(18) 0.0352(16) -0.0056(13) -0.0032(12) 0.0082(13)
C47 0.0482(18) 0.062(2) 0.0381(17) -0.0042(15) -0.0032(14) 0.0195(16)
C48 0.050(2) 0.202(6) 0.102(4) -0.075(4) 0.021(2) -0.012(3)
C49 0.057(3) 0.291(9) 0.121(5) -0.081(6) 0.037(3) 0.010(4)
C50 0.115(4) 0.154(5) 0.052(3) -0.019(3) 0.010(3) 0.083(4)
C51 0.172(5) 0.066(3) 0.051(3) -0.010(2) 0.018(3) 0.040(3)
C52 0.113(3) 0.045(2) 0.047(2) -0.0067(16) 0.015(2) 0.009(2)
C53 0.0474(17) 0.0351(16) 0.0454(18) -0.0074(14) 0.0001(14) 0.0058(13)
C54 0.053(2) 0.067(2) 0.049(2) 0.0015(17) 0.0051(15) 0.0061(17)
C55 0.067(2) 0.069(2) 0.063(2) 0.0129(19) 0.0169(19) 0.004(2)
C56 0.053(2) 0.057(2) 0.096(3) 0.003(2) 0.004(2) -0.0054(18)
C57 0.056(2) 0.063(2) 0.108(3) 0.019(2) -0.020(2) -0.0149(19)
C58 0.055(2) 0.053(2) 0.081(3) 0.0107(18) -0.0171(18) -0.0085(17)
C59 0.0361(15) 0.0410(17) 0.0321(15) -0.0007(12) -0.0044(12) 0.0054(13)
C60 0.0433(16) 0.0452(18) 0.0329(15) -0.0012(13) -0.0071(13) -0.0024(14)
C61 0.0535(19) 0.054(2) 0.0375(17) 0.0015(15) -0.0018(14) 0.0033(16)
C62 0.061(2) 0.069(3) 0.0434(19) 0.0089(17) -0.0001(16) -0.0098(19)
C63 0.079(3) 0.049(2) 0.062(2) 0.0105(17) -0.009(2) -0.015(2)
C64 0.082(3) 0.040(2) 0.078(3) -0.0021(18) -0.006(2) -0.0035(18)
C65 0.056(2) 0.0398(19) 0.059(2) -0.0066(15) -0.0023(16) 0.0004(16)
C66 0.0448(17) 0.0377(17) 0.0428(17) -0.0026(13) 0.0036(13) 0.0053(13)
C67 0.0461(18) 0.0484(19) 0.059(2) -0.0058(16) 0.0042(15) 0.0110(15)
C68 0.049(2) 0.059(2) 0.095(3) -0.001(2) 0.021(2) 0.0132(17)
C69 0.088(3) 0.068(3) 0.074(3) 0.001(2) 0.040(2) 0.024(2)
C70 0.094(3) 0.107(3) 0.047(2) -0.011(2) 0.018(2) 0.027(3)
C71 0.064(2) 0.083(3) 0.042(2) -0.0105(18) 0.0026(16) 0.0145(19)
C72 0.0379(15) 0.0422(17) 0.0371(16) 0.0002(13) 0.0025(12) 0.0001(13)
Mg2 0.0286(5) 0.0413(5) 0.0387(5) 0.0015(4) 0.0019(4) -0.0008(4)
N3 0.0272(11) 0.0303(12) 0.0365(12) -0.0036(10) 0.0035(9) -0.0007(9)
N4 0.0297(11) 0.0328(12) 0.0318(12) -0.0020(10) 0.0045(9) -0.0018(10)
C73 0.0338(14) 0.0293(15) 0.0336(15) -0.0066(12) 0.0005(12) 0.0003(12)
C74 0.0310(14) 0.0373(16) 0.0311(14) -0.0015(12) -0.0037(11) -0.0006(12)
C75 0.0290(14) 0.0302(15) 0.0357(15) -0.0042(12) 0.0005(11) -0.0001(11)
C76 0.0316(15) 0.0489(18) 0.0403(16) -0.0014(13) 0.0002(12) -0.0016(13)
C77 0.0282(13) 0.0329(15) 0.0332(15) -0.0004(12) 0.0025(11) 0.0007(11)
C78 0.0345(15) 0.0301(15) 0.0354(15) -0.0025(12) 0.0035(11) -0.0010(12)
C79 0.0325(14) 0.0376(16) 0.0386(16) -0.0040(13) 0.0081(12) 0.0021(12)
C80 0.0303(14) 0.0369(16) 0.0404(16) -0.0008(13) 0.0057(12) -0.0021(12)
C81 0.0315(15) 0.0476(18) 0.0543(19) -0.0052(15) 0.0053(13) -0.0045(13)
C82 0.0339(15) 0.0317(15) 0.0423(16) -0.0053(12) 0.0035(12) -0.0045(12)
C83 0.0316(14) 0.0315(15) 0.0333(15) -0.0021(12) 0.0040(11) 0.0015(12)
C84 0.0332(14) 0.0349(16) 0.0421(16) -0.0078(13) 0.0037(12) -0.0016(12)
C85 0.0409(16) 0.0331(16) 0.0473(18) -0.0085(13) 0.0085(13) -0.0058(13)
C86 0.0571(19) 0.0387(17) 0.0490(19) -0.0088(14) 0.0095(15) -0.0006(15)
C87 0.083(3) 0.045(2) 0.048(2) -0.0084(16) 0.0220(18) -0.0035(19)
C88 0.077(3) 0.0341(18) 0.074(3) -0.0125(17) 0.038(2) -0.0041(18)
C89 0.053(2) 0.0369(18) 0.085(3) -0.0013(18) 0.0248(18) 0.0060(15)
C90 0.0496(18) 0.0373(17) 0.060(2) -0.0013(15) 0.0128(15) 0.0022(15)
C91 0.0398(16) 0.0322(16) 0.0482(18) -0.0106(13) 0.0153(13) -0.0023(13)
C92 0.0485(18) 0.0426(19) 0.064(2) -0.0144(16) 0.0181(15) -0.0091(15)
C93 0.056(2) 0.0342(18) 0.089(3) -0.0101(18) 0.029(2) -0.0090(15)
C94 0.074(2) 0.0384(19) 0.076(3) 0.0017(18) 0.037(2) 0.0045(18)
C95 0.085(3) 0.043(2) 0.061(2) 0.0054(17) 0.0060(19) -0.0002(19)
C96 0.066(2) 0.0387(18) 0.058(2) -0.0018(15) 0.0025(17) -0.0099(16)
C97 0.0315(14) 0.0349(15) 0.0378(15) -0.0071(12) 0.0052(12) -0.0017(12)
C98 0.0389(15) 0.0300(15) 0.0391(16) -0.0076(12) 0.0007(12) -0.0009(12)
C99 0.0405(17) 0.0457(18) 0.0520(19) -0.0022(15) 0.0005(14) 0.0027(14)
C100 0.0463(18) 0.057(2) 0.065(2) -0.0014(18) -0.0078(16) 0.0058(16)
C101 0.060(2) 0.047(2) 0.056(2) -0.0020(16) -0.0152(17) 0.0047(16)
C102 0.063(2) 0.0404(18) 0.0485(19) 0.0008(15) -0.0043(16) -0.0034(16)
C103 0.0451(17) 0.0372(17) 0.0483(18) -0.0061(14) 0.0030(14) -0.0012(14)
C104 0.0322(14) 0.0450(18) 0.0385(16) -0.0074(13) 0.0068(12) -0.0020(13)
C105 0.0489(19) 0.061(2) 0.052(2) -0.0033(17) -0.0036(15) 0.0004(16)
C106 0.056(2) 0.093(3) 0.049(2) -0.009(2) -0.0083(16) 0.008(2)
C107 0.0431(19) 0.098(3) 0.061(2) -0.037(2) -0.0046(17) 0.002(2)
C108 0.064(2) 0.063(2) 0.068(2) -0.030(2) 0.0014(19) -0.0081(19)
C109 0.0486(18) 0.0476(19) 0.0519(19) -0.0176(15) 0.0028(14) -0.0023(15)
C110 0.0253(13) 0.0377(16) 0.0337(15) -0.0018(12) -0.0003(11) -0.0020(12)
C111 0.0270(13) 0.0374(16) 0.0357(15) -0.0033(12) -0.0012(11) -0.0006(12)
C112 0.0363(15) 0.0362(16) 0.0397(16) 0.0021(13) 0.0023(12) -0.0039(12)
C113 0.0381(15) 0.0429(17) 0.0371(16) -0.0023(13) 0.0090(12) -0.0026(13)
C114 0.067(2) 0.051(2) 0.0458(19) -0.0002(15) 0.0193(16) -0.0026(17)
C115 0.0393(16) 0.0404(17) 0.0389(16) -0.0082(13) 0.0086(12) 0.0012(13)
C116 0.0312(14) 0.0350(15) 0.0365(15) -0.0033(12) 0.0039(11) 0.0008(12)
C117 0.0337(14) 0.0366(16) 0.0319(15) -0.0036(12) 0.0032(11) -0.0015(12)
C118 0.0347(15) 0.0357(16) 0.0396(16) -0.0002(13) 0.0049(12) 0.0005(12)
C119 0.0456(17) 0.0451(18) 0.0527(19) -0.0046(15) -0.0096(15) 0.0083(15)
C120 0.058(2) 0.064(2) 0.062(2) -0.0027(18) -0.0116(17) 0.0161(18)
C121 0.057(2) 0.059(2) 0.070(2) 0.0176(19) 0.0013(18) 0.0131(18)
C122 0.060(2) 0.0373(19) 0.078(3) 0.0035(17) 0.0073(19) 0.0029(16)
C123 0.0493(18) 0.0378(18) 0.0539(19) -0.0009(15) -0.0023(15) -0.0041(14)
C124 0.0481(17) 0.0372(17) 0.0425(17) -0.0047(13) -0.0047(13) -0.0041(14)
C125 0.051(2) 0.080(3) 0.053(2) -0.0100(18) -0.0065(16) -0.0174(18)
C126 0.062(2) 0.112(4) 0.075(3) -0.004(2) -0.021(2) -0.028(2)
C127 0.093(3) 0.077(3) 0.061(3) -0.003(2) -0.036(2) -0.024(2)
C128 0.105(3) 0.057(2) 0.045(2) 0.0009(17) -0.020(2) -0.025(2)
C129 0.072(2) 0.0479(19) 0.0405(18) -0.0015(15) -0.0066(16) -0.0131(17)
C130 0.0366(15) 0.0377(16) 0.0409(16) -0.0048(13) 0.0086(12) 0.0007(13)
C131 0.0393(16) 0.0346(16) 0.0431(17) 0.0023(13) 0.0047(13) -0.0004(13)
C132 0.0458(17) 0.0420(17) 0.0422(17) -0.0045(14) 0.0037(13) 0.0027(14)
C133 0.061(2) 0.0450(19) 0.0416(18) -0.0031(14) 0.0035(15) 0.0052(16)
C134 0.064(2) 0.0450(19) 0.051(2) -0.0023(15) -0.0109(16) -0.0050(17)
C135 0.0454(19) 0.066(2) 0.080(3) -0.013(2) -0.0132(18) 0.0023(17)
C136 0.0442(18) 0.053(2) 0.065(2) -0.0170(17) -0.0003(16) 0.0081(15)
C137 0.0449(17) 0.0393(17) 0.0367(16) -0.0088(13) 0.0033(13) 0.0066(14)
C138 0.0513(19) 0.050(2) 0.0459(18) -0.0055(15) -0.0023(14) 0.0066(16)
C139 0.075(3) 0.050(2) 0.053(2) -0.0052(16) -0.0177(18) 0.0171(19)
C140 0.057(2) 0.069(3) 0.065(2) -0.016(2) -0.0165(18) 0.0200(19)
C141 0.0428(19) 0.076(3) 0.062(2) -0.0098(19) -0.0028(16) 0.0093(18)
C142 0.0407(17) 0.059(2) 0.0504(19) -0.0030(16) 0.0049(14) 0.0029(15)
C150 0.051(2) 0.087(3) 0.071(2) -0.005(2) -0.0032(18) 0.004(2)
C151 0.0431(19) 0.071(2) 0.082(3) 0.000(2) -0.0023(18) 0.0002(18)
C152 0.047(2) 0.071(3) 0.082(3) -0.002(2) -0.0044(19) 0.0037(19)
C153 0.056(2) 0.078(3) 0.080(3) 0.001(2) -0.001(2) 0.004(2)
C154 0.065(3) 0.086(3) 0.071(3) -0.015(2) 0.014(2) -0.011(2)
C155 0.0418(19) 0.102(3) 0.071(3) -0.025(2) 0.0032(18) -0.005(2)
C160 0.116(11) 0.121(12) 0.113(11) -0.014(9) 0.001(8) -0.001(9)
C161 0.119(11) 0.130(12) 0.129(12) -0.026(9) 0.001(9) -0.011(9)
C162 0.114(12) 0.116(12) 0.108(12) -0.013(9) 0.015(9) 0.005(9)
C260 0.059(4) 0.108(6) 0.067(4) -0.034(4) 0.014(3) -0.019(4)
C261 0.058(4) 0.144(7) 0.070(4) -0.031(4) 0.010(3) -0.032(4)
C262 0.063(4) 0.109(6) 0.055(4) -0.025(4) 0.000(3) 0.009(4)
C163 0.101(4) 0.080(3) 0.096(4) -0.014(3) -0.031(3) 0.012(3)
C164 0.065(3) 0.067(3) 0.113(4) 0.015(3) 0.002(3) 0.003(2)
C165 0.073(3) 0.090(3) 0.080(3) -0.015(2) 0.014(2) 0.003(2)
C170 0.091(3) 0.103(4) 0.102(4) -0.035(3) -0.018(3) 0.015(3)
C171 0.128(5) 0.073(3) 0.135(5) -0.019(3) 0.022(4) 0.023(3)
C172 0.132(5) 0.098(4) 0.123(5) -0.018(4) -0.054(4) 0.020(4)
C173 0.130(5) 0.109(5) 0.167(6) -0.007(4) -0.068(5) -0.010(4)
C174 0.115(4) 0.101(4) 0.148(6) -0.011(4) -0.010(4) 0.005(4)
C175 0.112(4) 0.109(4) 0.092(4) -0.030(3) -0.012(3) 0.035(3)
C176 0.168(14) 0.163(13) 0.165(14) -0.022(9) -0.016(9) -0.002(9)
C177 0.068(9) 0.092(10) 0.120(9) -0.054(8) -0.023(7) 0.010(7)
C178 0.161(13) 0.167(13) 0.159(13) -0.010(9) -0.003(9) -0.004(9)
C179 0.123(13) 0.156(13) 0.157(13) 0.004(10) -0.004(9) 0.030(9)
C180 0.164(14) 0.160(14) 0.167(14) -0.003(9) 0.002(9) 0.000(9)
C181 0.097(10) 0.120(10) 0.141(11) -0.019(8) -0.012(8) 0.005(8)
C276 0.131(8) 0.143(8) 0.169(8) -0.053(7) -0.048(7) 0.010(6)
C277 0.098(5) 0.110(6) 0.157(7) -0.033(5) 0.001(5) 0.003(5)
C278 0.070(4) 0.114(6) 0.157(7) -0.001(5) -0.006(4) 0.005(4)
C279 0.085(5) 0.157(7) 0.145(7) -0.002(6) -0.010(5) 0.017(5)
C280 0.113(6) 0.135(7) 0.141(7) -0.010(6) -0.004(6) -0.003(6)
C281 0.164(7) 0.102(6) 0.116(6) -0.027(5) -0.041(6) -0.015(6)
O1 0.101(15) 0.112(17) 0.088(14) 0.016(12) -0.030(12) -0.016(13)
O2 0.069(11) 0.078(12) 0.073(11) -0.018(9) 0.036(9) 0.003(9)

loop_
_atom_type_symbol
_atom_type_description
_atom_type_scat_dispersion_real
_atom_type_scat_dispersion_imag
_atom_type_scat_source
C C 0.0033 0.0016 'International Tables Vol C Tables 4.2.6.8 and 6.1.1.4'
H H 0.0000 0.0000 'International Tables Vol C Tables 4.2.6.8 and 6.1.1.4'
N N 0.0061 0.0033 'International Tables Vol C Tables 4.2.6.8 and 6.1.1.4'
Mg Mg 0.0486 0.0363 'International Tables Vol C Tables 4.2.6.8 and 6.1.1.4'
O O 0.0106 0.0060 'International Tables Vol C Tables 4.2.6.8 and 6.1.1.4'

loop_
_geom_angle_atom_site_label_1
_geom_angle_atom_site_label_2
_geom_angle_atom_site_label_3
_geom_angle
O1 Mg1 N1 132.5(7)
O1 Mg1 N2 125.2(7)
N1 Mg1 N2 94.20(9)
C2 N1 C6 119.8(2)
C2 N1 Mg1 122.66(17)
C6 N1 Mg1 117.09(16)
C4 N2 C39 121.5(2)
C4 N2 Mg1 123.14(17)
C39 N2 Mg1 115.34(16)
C2 C1 H1A 109.5
C2 C1 H1B 109.5
H1A C1 H1B 109.5
C2 C1 H1C 109.5
H1A C1 H1C 109.5
H1B C1 H1C 109.5
N1 C2 C3 123.6(2)
N1 C2 C1 120.3(2)
C3 C2 C1 116.1(2)
C2 C3 C4 130.9(2)
C2 C3 H3 114.5
C4 C3 H3 114.5
N2 C4 C3 123.1(2)
N2 C4 C5 120.7(2)
C3 C4 C5 116.2(2)
C4 C5 H5A 109.5
C4 C5 H5B 109.5
H5A C5 H5B 109.5
C4 C5 H5C 109.5
H5A C5 H5C 109.5
H5B C5 H5C 109.5
C12 C6 C7 119.7(2)
C12 C6 N1 120.7(2)
C7 C6 N1 119.4(2)
C8 C7 C6 119.2(2)
C8 C7 C13 121.8(2)
C6 C7 C13 119.0(2)
C9 C8 C7 122.1(2)
C9 C8 H8 119.0
C7 C8 H8 119.0
C8 C9 C11 117.9(2)
C8 C9 C10 120.4(2)
C11 C9 C10 121.7(2)
C9 C10 H10A 109.5
C9 C10 H10B 109.5
H10A C10 H10B 109.5
C9 C10 H10C 109.5
H10A C10 H10C 109.5
H10B C10 H10C 109.5
C9 C11 C12 122.2(2)
C9 C11 H11 118.9
C12 C11 H11 118.9
C11 C12 C6 118.8(2)
C11 C12 C26 120.8(2)
C6 C12 C26 120.4(2)
C14 C13 C7 112.6(2)
C14 C13 C20 112.7(2)
C7 C13 C20 111.5(2)
C14 C13 H13 106.5
C7 C13 H13 106.5
C20 C13 H13 106.5
C19 C14 C15 118.2(3)
C19 C14 C13 118.9(3)
C15 C14 C13 122.8(3)
C14 C15 C16 120.7(3)
C14 C15 H15 119.7
C16 C15 H15 119.7
C17 C16 C15 120.0(3)
C17 C16 H16 120.0
C15 C16 H16 120.0
C16 C17 C18 120.3(3)
C16 C17 H17 119.9
C18 C17 H17 119.9
C17 C18 C19 119.6(3)
C17 C18 H18 120.2
C19 C18 H18 120.2
C14 C19 C18 121.2(3)
C14 C19 H19 119.4
C18 C19 H19 119.4
C21 C20 C25 118.4(3)
C21 C20 C13 121.9(2)
C25 C20 C13 119.6(3)
C20 C21 C22 120.7(3)
C20 C21 H21 119.6
C22 C21 H21 119.6
C23 C22 C21 119.9(3)
C23 C22 H22 120.0
C21 C22 H22 120.0
C22 C23 C24 120.2(3)
C22 C23 H23 119.9
C24 C23 H23 119.9
C23 C24 C25 119.9(3)
C23 C24 H24 120.1
C25 C24 H24 120.1
C20 C25 C24 120.9(3)
C20 C25 H25 119.6
C24 C25 H25 119.6
C27 C26 C12 111.7(2)
C27 C26 C33 114.1(2)
C12 C26 C33 111.9(2)
C27 C26 H26 106.2
C12 C26 H26 106.2
C33 C26 H26 106.2
C28 C27 C32 118.5(3)
C28 C27 C26 122.8(2)
C32 C27 C26 118.7(3)
C27 C28 C29 121.2(3)
C27 C28 H28 119.4
C29 C28 H28 119.4
C30 C29 C28 119.6(4)
C30 C29 H29 120.2
C28 C29 H29 120.2
C29 C30 C31 119.5(3)
C29 C30 H30 120.2
C31 C30 H30 120.2
C30 C31 C32 120.7(4)
C30 C31 H31 119.7
C32 C31 H31 119.7
C31 C32 C27 120.5(4)
C31 C32 H32 119.7
C27 C32 H32 119.7
C34 C33 C38 117.7(3)
C34 C33 C26 123.2(3)
C38 C33 C26 119.0(3)
C33 C34 C35 120.5(3)
C33 C34 H34 119.7
C35 C34 H34 119.7
C36 C35 C34 120.8(3)
C36 C35 H35 119.6
C34 C35 H35 119.6
C35 C36 C37 119.2(3)
C35 C36 H36 120.4
C37 C36 H36 120.4
C36 C37 C38 120.7(3)
C36 C37 H37 119.6
C38 C37 H37 119.6
C33 C38 C37 121.0(3)
C33 C38 H38 119.5
C37 C38 H38 119.5
C40 C39 C45 119.4(2)
C40 C39 N2 120.1(2)
C45 C39 N2 119.9(2)
C41 C40 C39 118.9(3)
C41 C40 C46 119.7(2)
C39 C40 C46 121.4(2)
C42 C41 C40 122.4(3)
C42 C41 H41 118.8
C40 C41 H41 118.8
C44 C42 C41 118.2(3)
C44 C42 C43 120.3(3)
C41 C42 C43 121.5(3)
C42 C43 H43A 109.5
C42 C43 H43B 109.5
H43A C43 H43B 109.5
C42 C43 H43C 109.5
H43A C43 H43C 109.5
H43B C43 H43C 109.5
C42 C43 H43D 109.5
C42 C43 H43E 109.5
H43D C43 H43E 109.5
C42 C43 H43F 109.5
H43D C43 H43F 109.5
H43E C43 H43F 109.5
C42 C44 C45 121.9(3)
C42 C44 H44 119.0
C45 C44 H44 119.0
C44 C45 C39 119.2(2)
C44 C45 C59 119.8(3)
C39 C45 C59 121.0(2)
C53 C46 C40 112.1(2)
C53 C46 C47 113.0(2)
C40 C46 C47 111.9(2)
C53 C46 H46 106.4
C40 C46 H46 106.4
C47 C46 H46 106.4
C48 C47 C52 118.2(3)
C48 C47 C46 118.3(3)
C52 C47 C46 123.5(3)
C47 C48 C49 120.6(5)
C47 C48 H48 119.7
C49 C48 H48 119.7
C50 C49 C48 120.2(5)
C50 C49 H49 119.9
C48 C49 H49 119.9
C51 C50 C49 119.6(4)
C51 C50 H50 120.2
C49 C50 H50 120.2
C50 C51 C52 120.4(5)
C50 C51 H51 119.8
C52 C51 H51 119.8
C47 C52 C51 121.0(4)
C47 C52 H52 119.5
C51 C52 H52 119.5
C54 C53 C58 117.0(3)
C54 C53 C46 120.6(3)
C58 C53 C46 122.4(3)
C53 C54 C55 120.9(3)
C53 C54 H54 119.5
C55 C54 H54 119.5
C56 C55 C54 120.8(4)
C56 C55 H55 119.6
C54 C55 H55 119.6
C55 C56 C57 119.2(3)
C55 C56 H56 120.4
C57 C56 H56 120.4
C56 C57 C58 120.3(4)
C56 C57 H57 119.8
C58 C57 H57 119.8
C57 C58 C53 121.7(3)
C57 C58 H58 119.2
C53 C58 H58 119.2
C66 C59 C45 112.5(2)
C66 C59 C60 113.1(2)
C45 C59 C60 111.8(2)
C66 C59 H59 106.3
C45 C59 H59 106.3
C60 C59 H59 106.3
C65 C60 C61 117.7(3)
C65 C60 C59 123.9(3)
C61 C60 C59 118.4(3)
C62 C61 C60 121.3(3)
C62 C61 H61 119.3
C60 C61 H61 119.3
C63 C62 C61 120.4(3)
C63 C62 H62 119.8
C61 C62 H62 119.8
C62 C63 C64 119.5(3)
C62 C63 H63 120.2
C64 C63 H63 120.2
C63 C64 C65 120.6(3)
C63 C64 H64 119.7
C65 C64 H64 119.7
C60 C65 C64 120.4(3)
C60 C65 H65 119.8
C64 C65 H65 119.8
C71 C66 C67 118.3(3)
C71 C66 C59 119.6(3)
C67 C66 C59 122.1(3)
C66 C67 C68 120.9(3)
C66 C67 H67 119.6
C68 C67 H67 119.6
C69 C68 C67 119.8(4)
C69 C68 H68 120.1
C67 C68 H68 120.1
C70 C69 C68 119.8(3)
C70 C69 H69 120.1
C68 C69 H69 120.1
C69 C70 C71 120.4(4)
C69 C70 H70 119.8
C71 C70 H70 119.8
C66 C71 C70 120.9(4)
C66 C71 H71 119.5
C70 C71 H71 119.5
C73 C72 H72A 109.5
C73 C72 H72B 109.5
H72A C72 H72B 109.5
C73 C72 H72C 109.5
H72A C72 H72C 109.5
H72B C72 H72C 109.5
O2 Mg2 N3 133.3(6)
O2 Mg2 N4 125.4(5)
N3 Mg2 N4 93.26(9)
C73 N3 C77 120.4(2)
C73 N3 Mg2 124.54(17)
C77 N3 Mg2 115.07(16)
C75 N4 C110 119.9(2)
C75 N4 Mg2 123.94(17)
C110 N4 Mg2 116.04(16)
N3 C73 C74 123.2(2)
N3 C73 C72 120.3(2)
C74 C73 C72 116.5(2)
C75 C74 C73 129.9(2)
C75 C74 H74 115.1
C73 C74 H74 115.1
N4 C75 C74 123.8(2)
N4 C75 C76 120.6(2)
C74 C75 C76 115.6(2)
C75 C76 H76A 109.5
C75 C76 H76B 109.5
H76A C76 H76B 109.5
C75 C76 H76C 109.5
H76A C76 H76C 109.5
H76B C76 H76C 109.5
C83 C77 C78 119.9(2)
C83 C77 N3 120.3(2)
C78 C77 N3 119.5(2)
C79 C78 C77 118.8(2)
C79 C78 C84 121.6(2)
C77 C78 C84 119.6(2)
C80 C79 C78 122.4(2)
C80 C79 H79 118.8
C78 C79 H79 118.8
C79 C80 C82 118.0(2)
C79 C80 C81 120.3(2)
C82 C80 C81 121.6(2)
C80 C81 H81A 109.5
C80 C81 H81B 109.5
H81A C81 H81B 109.5
C80 C81 H81C 109.5
H81A C81 H81C 109.5
H81B C81 H81C 109.5
C80 C82 C83 121.5(2)
C80 C82 H82 119.2
C83 C82 H82 119.2
C82 C83 C77 119.3(2)
C82 C83 C97 120.6(2)
C77 C83 C97 120.1(2)
C91 C84 C85 111.5(2)
C91 C84 C78 113.1(2)
C85 C84 C78 112.1(2)
C91 C84 H84 106.5
C85 C84 H84 106.5
C78 C84 H84 106.5
C86 C85 C90 118.4(3)
C86 C85 C84 120.0(3)
C90 C85 C84 121.6(3)
C85 C86 C87 120.9(3)
C85 C86 H86 119.6
C87 C86 H86 119.6
C88 C87 C86 119.8(3)
C88 C87 H87 120.1
C86 C87 H87 120.1
C87 C88 C89 120.0(3)
C87 C88 H88 120.0
C89 C88 H88 120.0
C88 C89 C90 120.6(3)
C88 C89 H89 119.7
C90 C89 H89 119.7
C89 C90 C85 120.3(3)
C89 C90 H90 119.9
C85 C90 H90 119.9
C96 C91 C92 117.1(3)
C96 C91 C84 123.4(3)
C92 C91 C84 119.4(3)
C93 C92 C91 121.6(3)
C93 C92 H92 119.2
C91 C92 H92 119.2
C94 C93 C92 120.5(3)
C94 C93 H93 119.8
C92 C93 H93 119.8
C93 C94 C95 119.4(3)
C93 C94 H94 120.3
C95 C94 H94 120.3
C94 C95 C96 120.0(4)
C94 C95 H95 120.0
C96 C95 H95 120.0
C91 C96 C95 121.4(3)
C91 C96 H96 119.3
C95 C96 H96 119.3
C98 C97 C104 114.9(2)
C98 C97 C83 111.5(2)
C104 C97 C83 111.6(2)
C98 C97 H97 106.0
C104 C97 H97 106.0
C83 C97 H97 106.0
C99 C98 C103 117.3(3)
C99 C98 C97 120.0(2)
C103 C98 C97 122.6(2)
C100 C99 C98 121.5(3)
C100 C99 H99 119.2
C98 C99 H99 119.2
C101 C100 C99 119.9(3)
C101 C100 H100 120.1
C99 C100 H100 120.1
C100 C101 C102 120.2(3)
C100 C101 H101 119.9
C102 C101 H101 119.9
C101 C102 C103 119.8(3)
C101 C102 H102 120.1
C103 C102 H102 120.1
C102 C103 C98 121.3(3)
C102 C103 H103 119.4
C98 C103 H103 119.4
C105 C104 C109 118.3(3)
C105 C104 C97 118.4(3)
C109 C104 C97 123.2(3)
C106 C105 C104 121.5(3)
C106 C105 H105 119.3
C104 C105 H105 119.3
C107 C106 C105 119.4(4)
C107 C106 H106 120.3
C105 C106 H106 120.3
C108 C107 C106 119.6(3)
C108 C107 H107 120.2
C106 C107 H107 120.2
C107 C108 C109 121.2(3)
C107 C108 H108 119.4
C109 C108 H108 119.4
C104 C109 C108 119.9(3)
C104 C109 H109 120.0
C108 C109 H109 120.0
C111 C110 C116 119.6(2)
C111 C110 N4 119.8(2)
C116 C110 N4 120.3(2)
C112 C111 C110 119.2(2)
C112 C111 C117 120.7(2)
C110 C111 C117 120.1(2)
C113 C112 C111 122.3(3)
C113 C112 H112 118.9
C111 C112 H112 118.9
C112 C113 C115 117.8(2)
C112 C113 C114 121.8(3)
C115 C113 C114 120.3(3)
C113 C114 H11A 109.5
C113 C114 H11B 109.5
H11A C114 H11B 109.5
C113 C114 H11C 109.5
H11A C114 H11C 109.5
H11B C114 H11C 109.5
C116 C115 C113 122.2(3)
C116 C115 H115 118.9
C113 C115 H115 118.9
C115 C116 C110 118.8(3)
C115 C116 C130 119.1(2)
C110 C116 C130 122.1(2)
C124 C117 C118 113.3(2)
C124 C117 C111 111.7(2)
C118 C117 C111 112.6(2)
C124 C117 H117 106.2
C118 C117 H117 106.2
C111 C117 H117 106.2
C123 C118 C119 117.6(3)
C123 C118 C117 123.2(3)
C119 C118 C117 118.9(2)
C120 C119 C118 121.5(3)
C120 C119 H119 119.3
C118 C119 H119 119.3
C119 C120 C121 120.3(3)
C119 C120 H120 119.8
C121 C120 H120 119.8
C122 C121 C120 119.4(3)
C122 C121 H121 120.3
C120 C121 H121 120.3
C121 C122 C123 120.5(3)
C121 C122 H122 119.7
C123 C122 H122 119.7
C118 C123 C122 120.7(3)
C118 C123 H123 119.7
C122 C123 H123 119.7
C129 C124 C125 118.4(3)
C129 C124 C117 120.6(3)
C125 C124 C117 121.0(3)
C124 C125 C126 120.4(3)
C124 C125 H125 119.8
C126 C125 H125 119.8
C127 C126 C125 120.2(4)
C127 C126 H126 119.9
C125 C126 H126 119.9
C128 C127 C126 119.7(3)
C128 C127 H127 120.1
C126 C127 H127 120.1
C127 C128 C129 120.1(3)
C127 C128 H128 120.0
C129 C128 H128 120.0
C124 C129 C128 121.2(3)
C124 C129 H129 119.4
C128 C129 H129 119.4
C116 C130 C137 112.9(2)
C116 C130 C131 111.0(2)
C137 C130 C131 111.6(2)
C116 C130 H130 107.0
C137 C130 H130 107.0
C131 C130 H130 107.0
C132 C131 C136 118.0(3)
C132 C131 C130 123.1(3)
C136 C131 C130 118.9(3)
C133 C132 C131 121.0(3)
C133 C132 H132 119.5
C131 C132 H132 119.5
C134 C133 C132 120.9(3)
C134 C133 H133 119.5
C132 C133 H133 119.5
C133 C134 C135 118.7(3)
C133 C134 H134 120.7
C135 C134 H134 120.7
C136 C135 C134 120.5(3)
C136 C135 H135 119.7
C134 C135 H135 119.7
C135 C136 C131 120.9(3)
C135 C136 H136 119.6
C131 C136 H136 119.6
C142 C137 C138 117.4(3)
C142 C137 C130 123.7(3)
C138 C137 C130 118.8(3)
C139 C138 C137 121.1(3)
C139 C138 H138 119.5
C137 C138 H138 119.5
C140 C139 C138 120.0(3)
C140 C139 H139 120.0
C138 C139 H139 120.0
C141 C140 C139 119.6(3)
C141 C140 H140 120.2
C139 C140 H140 120.2
C140 C141 C142 120.5(3)
C140 C141 H141 119.8
C142 C141 H141 119.8
C137 C142 C141 121.4(3)
C137 C142 H142 119.3
C141 C142 H142 119.3
C155 C150 C151 119.7(4)
C155 C150 H150 120.1
C151 C150 H150 120.1
C152 C151 C150 120.5(4)
C152 C151 H151 119.7
C150 C151 H151 119.7
C151 C152 C153 119.9(4)
C151 C152 H152 120.0
C153 C152 H152 120.0
C152 C153 C154 119.9(4)
C152 C153 H153 120.1
C154 C153 H153 120.1
C155 C154 C153 120.0(4)
C155 C154 H154 120.0
C153 C154 H154 120.0
C150 C155 C154 119.9(4)
C150 C155 H155 120.0
C154 C155 H155 120.0
C161 C160 C165 119(2)
C161 C160 H160 120.5
C165 C160 H160 120.5
C162 C161 C160 119(3)
C162 C161 H161 120.5
C160 C161 H161 120.5
C161 C162 C163 124(2)
C161 C162 H162 118.2
C163 C162 H162 118.2
C165 C260 C261 120.6(5)
C165 C260 H260 119.7
C261 C260 H260 119.7
C262 C261 C260 120.9(6)
C262 C261 H261 119.5
C260 C261 H261 119.5
C163 C262 C261 119.1(6)
C163 C262 H262 120.5
C261 C262 H262 120.5
C262 C163 C164 119.3(5)
C164 C163 C162 111.2(12)
C164 C163 H163 124.4
C162 C163 H163 124.4
C165 C164 C163 120.9(4)
C165 C164 H164 119.5
C163 C164 H164 119.5
C260 C165 C164 118.7(4)
C164 C165 C160 118.4(11)
C164 C165 H165 120.8
C160 C165 H165 120.8
C171 C170 C175 120.0
C171 C170 H170 120.0
C175 C170 H170 120.0
C170 C171 C172 120.0
C170 C171 H171 120.0
C172 C171 H171 120.0
C173 C172 C171 120.0
C173 C172 H172 120.0
C171 C172 H172 120.0
C172 C173 C174 120.0
C172 C173 H173 120.0
C174 C173 H173 120.0
C175 C174 C173 120.0
C175 C174 H174 120.0
C173 C174 H174 120.0
C174 C175 C170 120.0
C174 C175 H175 120.0
C170 C175 H175 120.0
C177 C176 C181 120.0
C177 C176 H176 120.0
C181 C176 H176 120.0
C178 C177 C176 120.0
C178 C177 H177 120.0
C176 C177 H177 120.0
C177 C178 C179 120.0
C177 C178 H178 120.0
C179 C178 H178 120.0
C178 C179 C180 120.0
C178 C179 H179 120.0
C180 C179 H179 120.0
C181 C180 C179 120.0
C181 C180 H180 120.0
C179 C180 H180 120.0
C180 C181 C176 120.0
C180 C181 H181 120.0
C176 C181 H181 120.0
C277 C276 C281 120.0
C277 C276 H276 120.0
C281 C276 H276 120.0
C276 C277 C278 120.0
C276 C277 H277 120.0
C278 C277 H277 120.0
C279 C278 C277 120.0
C279 C278 H278 120.0
C277 C278 H278 120.0
C280 C279 C278 120.0
C280 C279 H279 120.0
C278 C279 H279 120.0
C279 C280 C281 120.0
C279 C280 H280 120.0
C281 C280 H280 120.0
C280 C281 C276 120.0
C280 C281 H281 120.0
C276 C281 H281 120.0
Mg1 O1 H1 109.5
Mg2 O2 H2 109.5

loop_
_geom_bond_atom_site_label_1
_geom_bond_atom_site_label_2
_geom_bond_distance
Mg1 O1 1.73(2)
Mg1 N1 2.020(2)
Mg1 N2 2.030(2)
N1 C2 1.339(3)
N1 C6 1.441(3)
N2 C4 1.337(3)
N2 C39 1.440(3)
C1 C2 1.511(4)
C1 H1A 0.9800
C1 H1B 0.9800
C1 H1C 0.9800
C2 C3 1.402(4)
C3 C4 1.403(4)
C3 H3 0.9500
C4 C5 1.514(3)
C5 H5A 0.9800
C5 H5B 0.9800
C5 H5C 0.9800
C6 C12 1.406(4)
C6 C7 1.407(3)
C7 C8 1.387(4)
C7 C13 1.528(4)
C8 C9 1.386(4)
C8 H8 0.9500
C9 C11 1.388(4)
C9 C10 1.510(4)
C10 H10A 0.9800
C10 H10B 0.9800
C10 H10C 0.9800
C11 C12 1.392(4)
C11 H11 0.9500
C12 C26 1.525(4)
C13 C14 1.524(4)
C13 C20 1.528(4)
C13 H13 1.0000
C14 C19 1.377(4)
C14 C15 1.390(4)
C15 C16 1.396(4)
C15 H15 0.9500
C16 C17 1.364(5)
C16 H16 0.9500
C17 C18 1.377(5)
C17 H17 0.9500
C18 C19 1.391(4)
C18 H18 0.9500
C19 H19 0.9500
C20 C21 1.387(4)
C20 C25 1.390(4)
C21 C22 1.396(4)
C21 H21 0.9500
C22 C23 1.375(5)
C22 H22 0.9500
C23 C24 1.375(5)
C23 H23 0.9500
C24 C25 1.392(5)
C24 H24 0.9500
C25 H25 0.9500
C26 C27 1.521(4)
C26 C33 1.531(4)
C26 H26 1.0000
C27 C28 1.384(4)
C27 C32 1.389(4)
C28 C29 1.394(4)
C28 H28 0.9500
C29 C30 1.381(5)
C29 H29 0.9500
C30 C31 1.383(6)
C30 H30 0.9500
C31 C32 1.383(5)
C31 H31 0.9500
C32 H32 0.9500
C33 C34 1.379(4)
C33 C38 1.383(4)
C34 C35 1.395(4)
C34 H34 0.9500
C35 C36 1.358(5)
C35 H35 0.9500
C36 C37 1.359(5)
C36 H36 0.9500
C37 C38 1.387(5)
C37 H37 0.9500
C38 H38 0.9500
C39 C40 1.408(4)
C39 C45 1.413(4)
C40 C41 1.393(4)
C40 C46 1.529(4)
C41 C42 1.386(4)
C41 H41 0.9500
C42 C44 1.383(4)
C42 C43 1.514(4)
C43 H43A 0.9800
C43 H43B 0.9800
C43 H43C 0.9800
C43 H43D 0.9800
C43 H43E 0.9800
C43 H43F 0.9800
C44 C45 1.394(4)
C44 H44 0.9500
C45 C59 1.524(4)
C46 C53 1.526(4)
C46 C47 1.536(4)
C46 H46 1.0000
C47 C48 1.368(5)
C47 C52 1.369(5)
C48 C49 1.393(6)
C48 H48 0.9500
C49 C50 1.363(8)
C49 H49 0.9500
C50 C51 1.347(7)
C50 H50 0.9500
C51 C52 1.391(5)
C51 H51 0.9500
C52 H52 0.9500
C53 C54 1.381(4)
C53 C58 1.390(4)
C54 C55 1.395(5)
C54 H54 0.9500
C55 C56 1.361(5)
C55 H55 0.9500
C56 C57 1.366(5)
C56 H56 0.9500
C57 C58 1.381(5)
C57 H57 0.9500
C58 H58 0.9500
C59 C66 1.522(4)
C59 C60 1.529(4)
C59 H59 1.0000
C60 C65 1.386(4)
C60 C61 1.392(4)
C61 C62 1.382(5)
C61 H61 0.9500
C62 C63 1.364(5)
C62 H62 0.9500
C63 C64 1.372(5)
C63 H63 0.9500
C64 C65 1.396(5)
C64 H64 0.9500
C65 H65 0.9500
C66 C71 1.378(4)
C66 C67 1.382(4)
C67 C68 1.395(5)
C67 H67 0.9500
C68 C69 1.376(6)
C68 H68 0.9500
C69 C70 1.365(6)
C69 H69 0.9500
C70 C71 1.391(5)
C70 H70 0.9500
C71 H71 0.9500
C72 C73 1.506(4)
C72 H72A 0.9800
C72 H72B 0.9800
C72 H72C 0.9800
Mg2 O2 1.747(18)
Mg2 N3 2.019(2)
Mg2 N4 2.030(2)
N3 C73 1.341(3)
N3 C77 1.437(3)
N4 C75 1.334(3)
N4 C110 1.438(3)
C73 C74 1.404(4)
C74 C75 1.404(4)
C74 H74 0.9500
C75 C76 1.515(4)
C76 H76A 0.9800
C76 H76B 0.9800
C76 H76C 0.9800
C77 C83 1.401(4)
C77 C78 1.407(4)
C78 C79 1.391(4)
C78 C84 1.531(4)
C79 C80 1.384(4)
C79 H79 0.9500
C80 C82 1.393(4)
C80 C81 1.507(4)
C81 H81A 0.9800
C81 H81B 0.9800
C81 H81C 0.9800
C82 C83 1.397(4)
C82 H82 0.9500
C83 C97 1.537(4)
C84 C91 1.522(4)
C84 C85 1.527(4)
C84 H84 1.0000
C85 C86 1.377(4)
C85 C90 1.394(4)
C86 C87 1.400(4)
C86 H86 0.9500
C87 C88 1.367(5)
C87 H87 0.9500
C88 C89 1.368(5)
C88 H88 0.9500
C89 C90 1.388(4)
C89 H89 0.9500
C90 H90 0.9500
C91 C96 1.381(4)
C91 C92 1.391(4)
C92 C93 1.380(5)
C92 H92 0.9500
C93 C94 1.366(5)
C93 H93 0.9500
C94 C95 1.376(5)
C94 H94 0.9500
C95 C96 1.394(5)
C95 H95 0.9500
C96 H96 0.9500
C97 C98 1.507(4)
C97 C104 1.526(4)
C97 H97 1.0000
C98 C99 1.390(4)
C98 C103 1.396(4)
C99 C100 1.383(4)
C99 H99 0.9500
C100 C101 1.371(5)
C100 H100 0.9500
C101 C102 1.378(5)
C101 H101 0.9500
C102 C103 1.383(4)
C102 H102 0.9500
C103 H103 0.9500
C104 C105 1.389(4)
C104 C109 1.389(4)
C105 C106 1.386(5)
C105 H105 0.9500
C106 C107 1.386(5)
C106 H106 0.9500
C107 C108 1.366(5)
C107 H107 0.9500
C108 C109 1.392(4)
C108 H108 0.9500
C109 H109 0.9500
C110 C111 1.406(4)
C110 C116 1.411(4)
C111 C112 1.387(4)
C111 C117 1.531(4)
C112 C113 1.384(4)
C112 H112 0.9500
C113 C115 1.393(4)
C113 C114 1.511(4)
C114 H11A 0.9800
C114 H11B 0.9800
C114 H11C 0.9800
C115 C116 1.391(4)
C115 H115 0.9500
C116 C130 1.524(4)
C117 C124 1.525(4)
C117 C118 1.531(4)
C117 H117 1.0000
C118 C123 1.385(4)
C118 C119 1.389(4)
C119 C120 1.376(4)
C119 H119 0.9500
C120 C121 1.376(5)
C120 H120 0.9500
C121 C122 1.365(5)
C121 H121 0.9500
C122 C123 1.396(5)
C122 H122 0.9500
C123 H123 0.9500
C124 C129 1.380(4)
C124 C125 1.382(4)
C125 C126 1.389(5)
C125 H125 0.9500
C126 C127 1.377(6)
C126 H126 0.9500
C127 C128 1.367(5)
C127 H127 0.9500
C128 C129 1.382(5)
C128 H128 0.9500
C129 H129 0.9500
C130 C137 1.533(4)
C130 C131 1.539(4)
C130 H130 1.0000
C131 C132 1.383(4)
C131 C136 1.389(4)
C132 C133 1.381(4)
C132 H132 0.9500
C133 C134 1.374(4)
C133 H133 0.9500
C134 C135 1.384(5)
C134 H134 0.9500
C135 C136 1.384(5)
C135 H135 0.9500
C136 H136 0.9500
C137 C142 1.382(4)
C137 C138 1.394(4)
C138 C139 1.387(4)
C138 H138 0.9500
C139 C140 1.383(5)
C139 H139 0.9500
C140 C141 1.359(5)
C140 H140 0.9500
C141 C142 1.388(5)
C141 H141 0.9500
C142 H142 0.9500
C150 C155 1.365(5)
C150 C151 1.374(5)
C150 H150 0.9500
C151 C152 1.353(5)
C151 H151 0.9500
C152 C153 1.367(5)
C152 H152 0.9500
C153 C154 1.374(5)
C153 H153 0.9500
C154 C155 1.366(6)
C154 H154 0.9500
C155 H155 0.9500
C160 C161 1.34(3)
C160 C165 1.46(3)
C160 H160 0.9500
C161 C162 1.33(3)
C161 H161 0.9500
C162 C163 1.57(3)
C162 H162 0.9500
C260 C165 1.335(7)
C260 C261 1.372(8)
C260 H260 0.9500
C261 C262 1.355(9)
C261 H261 0.9500
C262 C163 1.345(8)
C262 H262 0.9500
C163 C164 1.392(6)
C163 H163 0.9500
C164 C165 1.351(6)
C164 H164 0.9500
C165 H165 0.9500
C170 C171 1.3900
C170 C175 1.3900
C170 H170 0.9500
C171 C172 1.3900
C171 H171 0.9500
C172 C173 1.3900
C172 H172 0.9500
C173 C174 1.3900
C173 H173 0.9500
C174 C175 1.3900
C174 H174 0.9500
C175 H175 0.9500
C176 C177 1.3900
C176 C181 1.3900
C176 H176 0.9500
C177 C178 1.3900
C177 H177 0.9500
C178 C179 1.3900
C178 H178 0.9500
C179 C180 1.3900
C179 H179 0.9500
C180 C181 1.3900
C180 H180 0.9500
C181 H181 0.9500
C276 C277 1.3900
C276 C281 1.3900
C276 H276 0.9500
C277 C278 1.3900
C277 H277 0.9500
C278 C279 1.3900
C278 H278 0.9500
C279 C280 1.3900
C279 H279 0.9500
C280 C281 1.3900
C280 H280 0.9500
C281 H281 0.9500
O1 H1 0.8400
O2 H2 0.8400
